data_1543940
loop_
_publ_author_name
'Seck, Gorgui Awa'
'Sene, Aboubacary'
'Diop, Libasse'
'Schmidt, Horst'

_publ_section_title
;
 Bis(triethylammonium) tetrabromidozincate
;
_journal_issue 8
_journal_name_full IUCrData
_journal_page_first x161317
_journal_paper_doi 10.1107/S2414314616013171
_journal_volume 1
_journal_year 2016
_chemical_formula_iupac '(C6 H16 N)2 [Zn Br4]'
_chemical_formula_moiety '2(C6 H16 N +), Zn Br4 2-'
_chemical_formula_sum 'C12 H32 Br4 N2 Zn'
_chemical_formula_weight 589.40
_chemical_name_systematic
;
Bis(triethylammonium) tetrabromidozincate
;
_space_group_crystal_system orthorhombic
_space_group_IT_number 61
_space_group_name_Hall '-P 2ac 2ab'
_space_group_name_H-M_alt 'P b c a'
_symmetry_space_group_name_Hall '-P 2ac 2ab'
_symmetry_space_group_name_H-M 'P b c a'
_atom_sites_solution_hydrogens mixed
_atom_sites_solution_primary direct
_atom_sites_solution_secondary difmap
_audit_creation_method SHELXL-2014/7
_cell_angle_alpha 90
_cell_angle_beta 90
_cell_angle_gamma 90
_cell_formula_units_Z 8
_cell_length_a 12.383(6)
_cell_length_b 13.145(6)
_cell_length_c 26.510(11)
_cell_measurement_reflns_used 707
_cell_measurement_temperature 150
_cell_measurement_theta_max 24.42
_cell_measurement_theta_min 2.81
_cell_volume 4315(3)
_computing_cell_refinement
;
X-AREA (Stoe & Cie, 2009)
;
_computing_data_collection
;
X-AREA (Stoe & Cie, 2009)
;
_computing_data_reduction
;
X-RED (Stoe & Cie, 2009)
;
_computing_molecular_graphics
;
Mercury (Macrae <i>et al.</i>,  2008)
;
_computing_publication_material
;
SHELXL2014 (Sheldrick, 2015), PLATON (Spek, 2009)
and publCIF (Westrip, 2010)
;
_computing_structure_refinement
;
SHELXL2014 (Sheldrick, 2015)
;
_computing_structure_solution
;
SHELXS97 (Sheldrick, 2008)
;
_diffrn_ambient_temperature 150
_diffrn_detector_area_resol_mean 6.67
_diffrn_measured_fraction_theta_full 0.999
_diffrn_measured_fraction_theta_max 0.994
_diffrn_measurement_device '2-circle goniometer'
_diffrn_measurement_device_type 'Stoe IPDS 2T'
_diffrn_measurement_method 'combination of /w- and /f-scans'
_diffrn_radiation_type MoK\a
_diffrn_radiation_wavelength 0.71073
_diffrn_reflns_av_R_equivalents 0.0660
_diffrn_reflns_limit_h_max 15
_diffrn_reflns_limit_h_min -15
_diffrn_reflns_limit_k_max 16
_diffrn_reflns_limit_k_min -16
_diffrn_reflns_limit_l_max 31
_diffrn_reflns_limit_l_min -33
_diffrn_reflns_number 35899
_diffrn_reflns_theta_full 25.242
_diffrn_reflns_theta_max 26.838
_diffrn_reflns_theta_min 2.387
_exptl_absorpt_coefficient_mu 8.538
_exptl_absorpt_correction_T_max 0.1345
_exptl_absorpt_correction_T_min 0.0739
_exptl_absorpt_correction_type integration
_exptl_absorpt_process_details
;
(Coppens, 1970)
;
_exptl_crystal_colour colourless
_exptl_crystal_density_diffrn 1.814
_exptl_crystal_description plate
_exptl_crystal_F_000 2304
_exptl_crystal_size_max 0.5
_exptl_crystal_size_mid 0.2
_exptl_crystal_size_min 0.1
_refine_diff_density_max 0.686
_refine_diff_density_min -0.535
_refine_ls_extinction_method none
_refine_ls_goodness_of_fit_ref 1.022
_refine_ls_hydrogen_treatment mixed
_refine_ls_matrix_type full
_refine_ls_number_parameters 186
_refine_ls_number_reflns 4597
_refine_ls_number_restraints 0
_refine_ls_restrained_S_all 1.022
_refine_ls_R_factor_all 0.0401
_refine_ls_R_factor_gt 0.0238
_refine_ls_shift/su_max 0.001
_refine_ls_shift/su_mean 0.000
_refine_ls_structure_factor_coef Fsqd
_refine_ls_weighting_details 'w=1/[\s^2^(Fo^2^)+(0.0131P)^2^+0.7809P] where P=(Fo^2^+2Fc^2^)/3'
_refine_ls_weighting_scheme calc
_refine_ls_wR_factor_gt 0.0435
_refine_ls_wR_factor_ref 0.0453
_reflns_number_gt 3820
_reflns_number_total 4604
_reflns_threshold_expression 'I > 2\s(I)'
_cod_data_source_file su5321sup1.cif
_cod_data_source_block I
_cod_original_cell_volume 4315(4)
_cod_database_code 1543940
_shelx_space_group_comment
;
The symmetry employed for this shelxl refinement is uniquely defined
by the following loop, which should always be used as a source of
symmetry information in preference to the above space-group names.
They are only intended as comments.
;

loop_
_space_group_symop_id
_space_group_symop_operation_xyz
1 x,y,z
2 1/2-x,-y,1/2+z
3 1/2+x,1/2-y,-z
4 -x,1/2+y,1/2-z
5 -x,-y,-z
6 1/2+x,y,1/2-z
7 1/2-x,1/2+y,z
8 x,1/2-y,1/2+z

loop_
_atom_site_aniso_label
_atom_site_aniso_U_11
_atom_site_aniso_U_22
_atom_site_aniso_U_33
_atom_site_aniso_U_12
_atom_site_aniso_U_13
_atom_site_aniso_U_23
Br1 0.0319(2) 0.0318(2) 0.0355(2) 0.0054(2) -0.0045(2) -0.0037(2)
Br2 0.0293(2) 0.0476(2) 0.0356(2) -0.0069(2) 0.00610(10) 0.0024(2)
Br3 0.0343(2) 0.0374(2) 0.0324(2) 0.0045(2) 0.0021(2) 0.0077(2)
Br4 0.0590(2) 0.0294(2) 0.0479(2) -0.0174(2) 0.0234(2) -0.0132(2)
Zn1 0.0272(2) 0.0244(2) 0.0294(2) -0.0007(2) 0.0036(2) -0.0002(2)
N1 0.0255(14) 0.0247(14) 0.0297(14) -0.0031(12) 0.0046(11) -0.0023(12)
C1 0.0351(18) 0.0218(17) 0.0331(17) -0.0007(15) 0.0026(14) -0.0016(14)
C2 0.046(2) 0.034(2) 0.0419(19) 0.0124(18) 0.0048(17) 0.0007(18)
C3 0.0246(16) 0.0295(19) 0.0429(19) 0.0007(15) 0.0031(15) -0.0050(16)
C4 0.034(2) 0.036(2) 0.055(2) 0.0075(17) -0.0011(17) -0.0007(19)
C5 0.0260(17) 0.0247(19) 0.063(2) -0.0015(15) -0.0083(16) -0.0043(18)
C6 0.090(3) 0.040(2) 0.050(2) -0.006(2) -0.033(2) -0.006(2)
N2 0.0283(15) 0.0290(16) 0.0341(16) -0.0002(14) -0.0049(12) -0.0020(13)
C7 0.0312(18) 0.074(3) 0.041(2) -0.001(2) 0.0059(17) 0.002(2)
C8 0.0378(19) 0.053(3) 0.0350(17) -0.0027(19) 0.0076(17) 0.0070(19)
C9 0.049(2) 0.041(2) 0.051(2) -0.0059(19) -0.0137(19) -0.005(2)
C10 0.046(2) 0.056(3) 0.067(3) -0.021(2) -0.015(2) 0.020(2)
C11 0.0360(19) 0.036(2) 0.045(2) 0.0021(17) -0.0153(17) -0.0002(17)
C12 0.042(2) 0.038(2) 0.042(2) -0.0006(19) -0.0147(16) -0.0030(18)

loop_
_atom_site_type_symbol
_atom_site_label
_atom_site_fract_x
_atom_site_fract_y
_atom_site_fract_z
_atom_site_U_iso_or_equiv
_atom_site_thermal_displace_type
_atom_site_calc_flag
_atom_site_refinement_flags
_atom_site_occupancy
Br Br1 1.07931(3) 0.07296(3) 0.37735(2) 0.03310(10) Uani d . 1.000
Br Br2 0.77855(3) 0.15351(3) 0.41392(2) 0.03750(10) Uani d . 1.000
Br Br3 0.90854(3) 0.23837(3) 0.28535(2) 0.03470(10) Uani d . 1.000
Br Br4 1.01299(3) 0.35305(3) 0.41642(2) 0.04540(10) Uani d . 1.000
Zn Zn1 0.94409(3) 0.20302(3) 0.37420(2) 0.02700(10) Uani d . 1.000
N N1 0.8953(2) 0.2988(2) 0.52772(10) 0.0266(8) Uani d . 1.000
C C1 0.8993(3) 0.1880(2) 0.54246(13) 0.0300(10) Uani d . 1.000
C C2 1.0072(3) 0.1401(3) 0.53058(14) 0.0406(11) Uani d . 1.000
C C3 0.7812(2) 0.3369(3) 0.52691(14) 0.0323(10) Uani d . 1.000
C C4 0.7718(3) 0.4452(3) 0.50953(15) 0.0417(12) Uani d . 1.000
C C5 0.9698(3) 0.3640(3) 0.55787(15) 0.0379(11) Uani d . 1.000
C C6 0.9399(4) 0.3717(3) 0.61273(15) 0.0600(14) Uani d . 1.000
N N2 0.2290(2) 0.4253(2) 0.23986(11) 0.0305(9) Uani d . 1.000
C C7 0.1726(3) 0.3843(4) 0.28569(14) 0.0487(13) Uani d . 1.000
C C8 0.2462(3) 0.3374(3) 0.32364(13) 0.0419(13) Uani d . 1.000
C C9 0.2943(3) 0.5177(3) 0.25324(16) 0.0470(12) Uani d . 1.000
C C10 0.3711(3) 0.5483(4) 0.21273(17) 0.0563(16) Uani d . 1.000
C C11 0.1516(3) 0.4464(3) 0.19735(14) 0.0390(11) Uani d . 1.000
C C12 0.1047(3) 0.3521(3) 0.17426(14) 0.0407(12) Uani d . 1.000
H H1 0.918(3) 0.308(2) 0.4941(12) 0.023(8) Uiso d . 1.000
H H1A 0.84290 0.15150 0.52470 0.0360 Uiso c RU 1.000
H H1B 0.88530 0.18190 0.57830 0.0360 Uiso c RU 1.000
H H2A 1.02130 0.14560 0.49510 0.0610 Uiso c RU 1.000
H H2B 1.00590 0.06960 0.54010 0.0610 Uiso c RU 1.000
H H2C 1.06300 0.17450 0.54900 0.0610 Uiso c RU 1.000
H H3A 0.75100 0.33130 0.56060 0.0390 Uiso c RU 1.000
H H3B 0.73880 0.29390 0.50470 0.0390 Uiso c RU 1.000
H H4A 0.80090 0.48960 0.53490 0.0620 Uiso c RU 1.000
H H4B 0.69720 0.46140 0.50390 0.0620 Uiso c RU 1.000
H H4C 0.81140 0.45380 0.47870 0.0620 Uiso c RU 1.000
H H5A 0.97060 0.43180 0.54340 0.0460 Uiso c RU 1.000
H H5B 1.04240 0.33670 0.55530 0.0460 Uiso c RU 1.000
H H6A 0.86730 0.39670 0.61570 0.0900 Uiso c RU 1.000
H H6B 0.98840 0.41770 0.62940 0.0900 Uiso c RU 1.000
H H6C 0.94480 0.30570 0.62810 0.0900 Uiso c RU 1.000
H H2 0.271(3) 0.382(3) 0.2304(13) 0.027(10) Uiso d . 1.000
H H7A 0.13310 0.43920 0.30170 0.0580 Uiso c RU 1.000
H H7B 0.12040 0.33360 0.27500 0.0580 Uiso c RU 1.000
H H8A 0.28780 0.28460 0.30790 0.0630 Uiso c RU 1.000
H H8B 0.20430 0.30900 0.35070 0.0630 Uiso c RU 1.000
H H8C 0.29400 0.38840 0.33680 0.0630 Uiso c RU 1.000
H H9A 0.24560 0.57390 0.26000 0.0560 Uiso c RU 1.000
H H9B 0.33460 0.50410 0.28390 0.0560 Uiso c RU 1.000
H H10A 0.41190 0.49010 0.20200 0.0840 Uiso c RU 1.000
H H10B 0.41940 0.59940 0.22540 0.0840 Uiso c RU 1.000
H H10C 0.33150 0.57520 0.18460 0.0840 Uiso c RU 1.000
H H11A 0.09320 0.48850 0.20990 0.0470 Uiso c RU 1.000
H H11B 0.18900 0.48470 0.17140 0.0470 Uiso c RU 1.000
H H12A 0.16200 0.31020 0.16140 0.0610 Uiso c RU 1.000
H H12B 0.05720 0.37060 0.14720 0.0610 Uiso c RU 1.000
H H12C 0.06510 0.31520 0.19940 0.0610 Uiso c RU 1.000

loop_
_atom_type_symbol
_atom_type_description
_atom_type_scat_dispersion_real
_atom_type_scat_dispersion_imag
_atom_type_scat_source
Zn Zn 0.2839 1.4301 'International Tables Vol C Tables 4.2.6.8 and 6.1.1.4'
Br Br -0.2901 2.4595 'International Tables Vol C Tables 4.2.6.8 and 6.1.1.4'
C C 0.0033 0.0016 'International Tables Vol C Tables 4.2.6.8 and 6.1.1.4'
N N 0.0061 0.0033 'International Tables Vol C Tables 4.2.6.8 and 6.1.1.4'
H H 0.0000 0.0000 'International Tables Vol C Tables 4.2.6.8 and 6.1.1.4'

loop_
_geom_angle_atom_site_label_1
_geom_angle_atom_site_label_2
_geom_angle_atom_site_label_3
_geom_angle
_geom_angle_publ_flag
Br1 Zn1 Br3 107.20(2) no
Br1 Zn1 Br4 108.59(2) no
Br2 Zn1 Br3 108.77(2) no
Br2 Zn1 Br4 108.64(2) no
Br3 Zn1 Br4 110.75(2) no
Br1 Zn1 Br2 112.91(2) no
C1 N1 C5 113.3(3) no
C1 N1 C3 110.9(3) no
C3 N1 C5 113.5(3) no
C1 N1 H1 111.0(16) no
N1 C1 C2 112.2(3) no
C3 N1 H1 103(2) no
C5 N1 H1 104(2) no
N1 C3 C4 113.2(3) no
N1 C5 C6 113.9(3) no
C2 C1 H1B 109.00 no
H1A C1 H1B 108.00 no
N1 C1 H1A 109.00 no
N1 C1 H1B 109.00 no
C2 C1 H1A 109.00 no
C7 N2 C9 110.5(3) no
C1 C2 H2A 110.00 no
C1 C2 H2B 109.00 no
C1 C2 H2C 110.00 no
H2A C2 H2B 109.00 no
H2A C2 H2C 109.00 no
H2B C2 H2C 109.00 no
C7 N2 C11 112.1(3) no
C9 N2 C11 111.8(3) no
N1 C3 H3A 109.00 no
C4 C3 H3B 109.00 no
N1 C3 H3B 109.00 no
C4 C3 H3A 109.00 no
H3A C3 H3B 108.00 no
H4B C4 H4C 109.00 no
C3 C4 H4C 109.00 no
H4A C4 H4B 110.00 no
H4A C4 H4C 109.00 no
C3 C4 H4B 109.00 no
C3 C4 H4A 109.00 no
N1 C5 H5B 109.00 no
N1 C5 H5A 109.00 no
H5A C5 H5B 108.00 no
C6 C5 H5A 109.00 no
C6 C5 H5B 109.00 no
H6A C6 H6C 109.00 no
C5 C6 H6C 110.00 no
H6A C6 H6B 109.00 no
C5 C6 H6B 109.00 no
H6B C6 H6C 110.00 no
C5 C6 H6A 109.00 no
C11 N2 H2 108(2) no
C7 N2 H2 107(3) no
C9 N2 H2 107(3) no
N2 C7 C8 114.2(3) no
N2 C9 C10 113.1(3) no
N2 C11 C12 113.6(3) no
N2 C7 H7B 109.00 no
N2 C7 H7A 109.00 no
C8 C7 H7A 109.00 no
C8 C7 H7B 109.00 no
H7A C7 H7B 108.00 no
H8A C8 H8B 109.00 no
H8A C8 H8C 109.00 no
H8B C8 H8C 109.00 no
C7 C8 H8A 109.00 no
C7 C8 H8B 110.00 no
C7 C8 H8C 109.00 no
C10 C9 H9A 109.00 no
N2 C9 H9A 109.00 no
N2 C9 H9B 109.00 no
C10 C9 H9B 109.00 no
H9A C9 H9B 108.00 no
C9 C10 H10B 110.00 no
C9 C10 H10A 110.00 no
H10A C10 H10B 109.00 no
H10A C10 H10C 109.00 no
C9 C10 H10C 109.00 no
H10B C10 H10C 109.00 no
C12 C11 H11A 109.00 no
C12 C11 H11B 109.00 no
N2 C11 H11A 109.00 no
N2 C11 H11B 109.00 no
H11A C11 H11B 108.00 no
H12B C12 H12C 110.00 no
C11 C12 H12A 109.00 no
C11 C12 H12B 109.00 no
C11 C12 H12C 109.00 no
H12A C12 H12B 109.00 no
H12A C12 H12C 110.00 no

loop_
_geom_bond_atom_site_label_1
_geom_bond_atom_site_label_2
_geom_bond_distance
_geom_bond_publ_flag
Br1 Zn1 2.3945(13) no
Br2 Zn1 2.3947(13) no
Br3 Zn1 2.4408(14) no
Br4 Zn1 2.4228(13) no
N1 C5 1.492(5) no
N1 C1 1.509(4) no
N1 C3 1.499(4) no
N1 H1 0.94(3) no
C1 C2 1.510(5) no
C3 C4 1.501(6) no
C5 C6 1.504(6) no
C1 H1A 0.9700 no
C1 H1B 0.9700 no
C2 H2B 0.9600 no
C2 H2C 0.9600 no
C2 H2A 0.9600 no
N2 C11 1.505(5) no
N2 C7 1.501(5) no
N2 C9 1.502(5) no
C3 H3A 0.9700 no
C3 H3B 0.9700 no
C4 H4C 0.9600 no
C4 H4A 0.9600 no
C4 H4B 0.9600 no
C5 H5B 0.9700 no
C5 H5A 0.9700 no
C6 H6B 0.9600 no
C6 H6C 0.9600 no
C6 H6A 0.9600 no
N2 H2 0.81(4) no
C7 C8 1.491(5) no
C9 C10 1.490(6) no
C11 C12 1.500(6) no
C7 H7A 0.9700 no
C7 H7B 0.9700 no
C8 H8C 0.9600 no
C8 H8A 0.9600 no
C8 H8B 0.9600 no
C9 H9B 0.9700 no
C9 H9A 0.9700 no
C10 H10A 0.9600 no
C10 H10B 0.9600 no
C10 H10C 0.9600 no
C11 H11A 0.9700 no
C11 H11B 0.9700 no
C12 H12B 0.9600 no
C12 H12C 0.9600 no
C12 H12A 0.9600 no

loop_
_geom_hbond_atom_site_label_D
_geom_hbond_atom_site_label_H
_geom_hbond_atom_site_label_A
_geom_hbond_site_symmetry_A
_geom_hbond_distance_DH
_geom_hbond_distance_HA
_geom_hbond_distance_DA
_geom_hbond_angle_DHA
_geom_hbond_publ_flag
N1 H1 Br4 . 0.94(3) 2.44(3) 3.367(3) 166(3) yes
N2 H2 Br3 6_455 0.81(4) 2.58(4) 3.380(3) 171(3) yes
C7 H7B Br3 1_455 0.97 2.92 3.791(5) 150 yes
C9 H9B Br1 7_655 0.97 2.84 3.715(5) 150 yes

loop_
_geom_torsion_atom_site_label_1
_geom_torsion_atom_site_label_2
_geom_torsion_atom_site_label_3
_geom_torsion_atom_site_label_4
_geom_torsion
_geom_torsion_publ_flag
C3 N1 C1 C2 164.9(3) no
C5 N1 C1 C2 -66.1(4) no
C1 N1 C3 C4 -176.6(3) no
C5 N1 C3 C4 54.5(4) no
C1 N1 C5 C6 -66.3(4) no
C3 N1 C5 C6 61.4(4) no
C9 N2 C7 C8 -69.6(4) no
C11 N2 C7 C8 165.0(3) no
C7 N2 C9 C10 167.1(3) no
C11 N2 C9 C10 -67.4(4) no
C7 N2 C11 C12 -69.5(4) no
C9 N2 C11 C12 165.8(3) no

_cod_database_fobs_code 1543940
